data_7202632
loop_
_publ_author_name
'Ayumi Saitoh'
'Hitoshi Miyasaka'
'Masahiro Yamashita'
'Rodolphe Cl\'erac'

_publ_section_title
;
 Direct evidence of exchange interaction dependence of magnetization
 relaxation in a family of ferromagnetic-type single-chain magnets
;
_journal_issue 19
_journal_name_full 'Journal of Materials Chemistry'
_journal_page_first 2002
_journal_paper_doi 10.1039/b617493k
_journal_volume 17
_journal_year 2007
_chemical_formula_moiety 'C60 H66 F12 Mn2 N12 Ni O6 P2 '
_chemical_formula_sum 'C60 H66 F12 Mn2 N12 Ni O6 P2'
_chemical_formula_weight 1509.76
_space_group_IT_number 15
_symmetry_cell_setting monoclinic
_symmetry_Int_Tables_number 15
_symmetry_space_group_name_Hall '-C 2yc'
_symmetry_space_group_name_H-M 'C 1 2/c 1'
_cell_angle_alpha 90.0000
_cell_angle_beta 98.856(5)
_cell_angle_gamma 90.0000
_cell_formula_units_Z 4
_cell_length_a 21.848(6)
_cell_length_b 16.041(4)
_cell_length_c 18.444(5)
_cell_measurement_reflns_used 10046
_cell_measurement_temperature 93.1
_cell_measurement_theta_max 31.0
_cell_measurement_theta_min 4.4
_cell_volume 6387(3)
_computing_cell_refinement CrystalClear
_computing_data_collection CrystalClear
_computing_data_reduction CrystalStructure
_computing_publication_material 'CrystalStructure 3.8'
_computing_structure_refinement CRYSTALS
_computing_structure_solution SIR92
_diffrn_detector_area_resol_mean 7.31
_diffrn_measured_fraction_theta_full 0.990
_diffrn_measured_fraction_theta_max 0.854
_diffrn_measurement_device_type 'Rigaku Saturn'
_diffrn_measurement_method \w
_diffrn_radiation_type 'Mo K\a'
_diffrn_radiation_wavelength 0.71070
_diffrn_reflns_av_R_equivalents 0.037
_diffrn_reflns_limit_h_max 30
_diffrn_reflns_limit_h_min -27
_diffrn_reflns_limit_k_max 22
_diffrn_reflns_limit_k_min -23
_diffrn_reflns_limit_l_max 17
_diffrn_reflns_limit_l_min -26
_diffrn_reflns_number 28498
_diffrn_reflns_theta_full 25.00
_diffrn_reflns_theta_max 31.11
_exptl_absorpt_coefficient_mu 0.827
_exptl_absorpt_correction_T_max 0.921
_exptl_absorpt_correction_T_min 0.829
_exptl_absorpt_correction_type multi-scan
_exptl_absorpt_process_details 'Jacobson, R. (1998) Private communication'
_exptl_crystal_colour brown
_exptl_crystal_density_diffrn 1.570
_exptl_crystal_density_method 'not measured'
_exptl_crystal_description prism
_exptl_crystal_F_000 3096.00
_exptl_crystal_size_max 0.15
_exptl_crystal_size_mid 0.13
_exptl_crystal_size_min 0.10
_refine_diff_density_max 1.19
_refine_diff_density_min -1.01
_refine_ls_extinction_method none
_refine_ls_goodness_of_fit_ref 1.007
_refine_ls_hydrogen_treatment refall
_refine_ls_number_parameters 469
_refine_ls_number_reflns 5563
_refine_ls_R_factor_gt 0.0507
_refine_ls_shift/su_max 0.0000
_refine_ls_structure_factor_coef Fsqd
_refine_ls_weighting_details 'w = 1/[0.0002Fo^2^ + 3.0000\s(Fo^2^)]/(4Fo^2^)'
_refine_ls_weighting_scheme calc
_refine_ls_wR_factor_ref 0.1066
_reflns_number_gt 3835
_reflns_number_total 5564
_reflns_threshold_expression F^2^>2.0\s(F^2^)
_cod_data_source_file b617493k.txt
_cod_data_source_block '__Mn_H_PF6-Nimpy'
_cod_original_formula_sum 'C60 H66 F12 Mn2 N12 Ni O6 P2 '
_cod_database_code 7202632

loop_
_symmetry_equiv_pos_site_id
_symmetry_equiv_pos_as_xyz
1 +X,+Y,+Z
2 -X,+Y,1/2-Z
3 -X,-Y,-Z
4 +X,-Y,1/2+Z
5 1/2+X,1/2+Y,+Z
6 1/2-X,1/2+Y,1/2-Z
7 1/2-X,1/2-Y,-Z
8 1/2+X,1/2-Y,1/2+Z

loop_
_atom_site_label
_atom_site_type_symbol
_atom_site_fract_x
_atom_site_fract_y
_atom_site_fract_z
_atom_site_U_iso_or_equiv
_atom_site_adp_type
_atom_site_occupancy
_atom_site_symmetry_multiplicity
_atom_site_calc_flag
_atom_site_refinement_flags
_atom_site_disorder_assembly
_atom_site_disorder_group
Ni(1) Ni 1.0000 0.26006(5) 0.2500 0.0255(2) Uani 1.00 2 d S . .
Mn(1) Mn 0.81461(3) 0.20826(4) 0.05226(3) 0.01998(16) Uani 1.00 1 d . . .
P(1) P 0.88779(5) -0.23357(8) 0.14923(6) 0.0318(3) Uani 1.00 1 d . . .
F(1) F 0.91423(14) -0.14481(17) 0.13155(16) 0.0616(9) Uani 1.00 1 d . . .
F(2) F 0.83734(12) -0.2236(2) 0.07674(14) 0.0669(10) Uani 1.00 1 d . . .
F(3) F 0.93528(11) -0.27566(18) 0.10322(14) 0.0502(8) Uani 1.00 1 d . . .
F(4) F 0.86007(16) -0.32208(19) 0.16216(18) 0.0733(11) Uani 1.00 1 d . . .
F(5) F 0.93678(13) -0.24192(19) 0.22131(14) 0.0599(9) Uani 1.00 1 d . . .
F(6) F 0.84131(12) -0.19101(19) 0.19694(13) 0.0538(9) Uani 1.00 1 d . . .
O(1) O 0.78650(11) 0.31992(16) 0.03480(14) 0.0248(7) Uani 1.00 1 d . . .
O(2) O 0.76277(11) 0.19017(16) 0.12302(13) 0.0223(7) Uani 1.00 1 d . . .
O(3) O 0.89412(12) 0.25101(17) 0.12200(14) 0.0282(8) Uani 1.00 1 d . . .
N(1) N 0.86657(13) 0.21473(19) -0.02693(15) 0.0184(8) Uani 1.00 1 d . . .
N(2) N 0.83519(13) 0.0885(2) 0.04571(16) 0.0196(8) Uani 1.00 1 d . . .
N(3) N 0.90949(14) 0.2575(2) 0.19440(17) 0.0273(9) Uani 1.00 1 d . . .
N(4) N 0.95203(15) 0.2631(2) 0.33643(18) 0.0286(10) Uani 1.00 1 d . . .
N(5) N 0.85965(15) 0.2590(2) 0.37107(18) 0.0330(10) Uani 1.00 1 d . . .
N(6) N 1.0000 0.1257(3) 0.2500 0.0263(13) Uani 1.00 2 d S . .
N(7) N 1.0000 0.3922(3) 0.2500 0.0286(14) Uani 1.00 2 d S . .
C(1) C 0.82463(18) 0.3810(2) 0.0200(2) 0.0256(11) Uani 1.00 1 d . . .
C(2) C 0.81577(19) 0.4624(2) 0.0435(2) 0.0285(11) Uani 1.00 1 d . . .
C(3) C 0.8517(2) 0.5279(2) 0.0245(2) 0.0369(13) Uani 1.00 1 d . . .
C(4) C 0.8975(2) 0.5140(2) -0.0183(2) 0.0415(14) Uani 1.00 1 d . . .
C(5) C 0.9079(2) 0.4340(2) -0.0419(2) 0.0358(13) Uani 1.00 1 d . . .
C(6) C 0.87265(18) 0.3667(2) -0.0222(2) 0.0264(11) Uani 1.00 1 d . . .
C(7) C 0.88622(17) 0.2853(2) -0.0487(2) 0.0255(11) Uani 1.00 1 d . . .
C(8) C 0.88100(17) 0.1343(2) -0.0614(2) 0.0230(11) Uani 1.00 1 d . . .
C(9) C 0.82688(18) 0.1184(2) -0.1238(2) 0.0284(11) Uani 1.00 1 d . . .
C(10) C 0.94112(18) 0.1391(2) -0.0943(2) 0.0282(11) Uani 1.00 1 d . . .
C(11) C 0.88509(17) 0.0674(2) 0.0000(2) 0.0218(10) Uani 1.00 1 d . . .
C(12) C 0.87744(19) -0.0211(2) -0.0316(2) 0.0277(11) Uani 1.00 1 d . . .
C(13) C 0.94624(16) 0.0733(2) 0.0539(2) 0.0265(11) Uani 1.00 1 d . . .
C(14) C 0.81471(17) 0.0308(2) 0.0849(2) 0.0254(11) Uani 1.00 1 d . . .
C(15) C 0.77264(18) 0.0418(2) 0.1369(2) 0.0254(11) Uani 1.00 1 d . . .
C(16) C 0.7550(2) -0.0300(2) 0.1725(2) 0.0419(14) Uani 1.00 1 d . . .
C(17) C 0.7148(2) -0.0271(3) 0.2223(2) 0.0450(14) Uani 1.00 1 d . . .
C(18) C 0.6915(2) 0.0505(2) 0.2391(2) 0.0360(13) Uani 1.00 1 d . . .
C(19) C 0.70787(18) 0.1221(2) 0.2054(2) 0.0296(12) Uani 1.00 1 d . . .
C(20) C 0.74838(17) 0.1196(2) 0.1538(2) 0.0213(10) Uani 1.00 1 d . . .
C(21) C 0.86637(19) 0.2618(2) 0.2363(2) 0.0277(11) Uani 1.00 1 d . . .
C(22) C 0.89121(18) 0.2625(2) 0.3132(2) 0.0274(11) Uani 1.00 1 d . . .
C(23) C 0.7934(2) 0.2489(3) 0.3692(2) 0.0509(16) Uani 1.00 1 d . . .
C(24) C 0.9030(2) 0.2588(2) 0.4343(2) 0.0361(13) Uani 1.00 1 d . . .
C(25) C 0.9593(2) 0.2626(2) 0.4111(2) 0.0322(12) Uani 1.00 1 d . . .
C(26) C 0.94776(19) 0.0802(2) 0.2524(2) 0.0295(12) Uani 1.00 1 d . . .
C(27) C 0.9459(2) -0.0047(2) 0.2520(2) 0.0313(12) Uani 1.00 1 d . . .
C(28) C 1.000000(10) -0.0493(3) 0.250000(10) 0.0307(17) Uani 1.00 2 d S . .
C(29) C 1.02667(19) 0.4357(2) 0.3089(2) 0.0332(12) Uani 1.00 1 d . . .
C(30) C 1.02755(19) 0.5224(2) 0.3106(2) 0.0381(13) Uani 1.00 1 d . . .
C(31) C 1.000000(10) 0.5660(4) 0.250000(10) 0.040(2) Uani 1.00 2 d S . .
H(1) H 0.7846 0.4731 0.0729 0.034 Uiso 1.00 1 c R . .
H(2) H 0.8448 0.5826 0.0411 0.044 Uiso 1.00 1 c R . .
H(3) H 0.9216 0.5592 -0.0315 0.049 Uiso 1.00 1 c R . .
H(4) H 0.9391 0.4245 -0.0717 0.043 Uiso 1.00 1 c R . .
H(5) H 0.9120 0.2831 -0.0857 0.031 Uiso 1.00 1 c R . .
H(6) H 0.7955 0.0873 -0.1055 0.035 Uiso 1.00 1 c R . .
H(7) H 0.8103 0.1702 -0.1426 0.035 Uiso 1.00 1 c R . .
H(8) H 0.8414 0.0878 -0.1619 0.035 Uiso 1.00 1 c R . .
H(9) H 0.9321 0.1575 -0.1438 0.035 Uiso 1.00 1 c R . .
H(10) H 0.9687 0.1774 -0.0668 0.035 Uiso 1.00 1 c R . .
H(11) H 0.9598 0.0856 -0.0928 0.035 Uiso 1.00 1 c R . .
H(12) H 0.8999 -0.0592 0.0018 0.034 Uiso 1.00 1 c R . .
H(13) H 0.8929 -0.0230 -0.0770 0.034 Uiso 1.00 1 c R . .
H(14) H 0.8348 -0.0357 -0.0393 0.034 Uiso 1.00 1 c R . .
H(15) H 0.9390 0.0594 0.1019 0.032 Uiso 1.00 1 c R . .
H(16) H 0.9619 0.1286 0.0538 0.032 Uiso 1.00 1 c R . .
H(17) H 0.9756 0.0357 0.0392 0.033 Uiso 1.00 1 c R . .
H(18) H 0.8289 -0.0243 0.0787 0.031 Uiso 1.00 1 c R . .
H(19) H 0.7716 -0.0824 0.1614 0.053 Uiso 1.00 1 c R . .
H(20) H 0.7030 -0.0765 0.2450 0.057 Uiso 1.00 1 c R . .
H(21) H 0.6641 0.0540 0.2742 0.045 Uiso 1.00 1 c R . .
H(22) H 0.6912 0.1741 0.2175 0.037 Uiso 1.00 1 c R . .
H(23) H 0.8233 0.2641 0.2180 0.034 Uiso 1.00 1 c R . .
H(24) H 0.7768 0.2174 0.3272 0.064 Uiso 1.00 1 c R . .
H(25) H 0.7860 0.2205 0.4122 0.064 Uiso 1.00 1 c R . .
H(26) H 0.7742 0.3021 0.3671 0.064 Uiso 1.00 1 c R . .
H(27) H 0.8952 0.2565 0.4835 0.044 Uiso 1.00 1 c R . .
H(28) H 0.9981 0.2647 0.4425 0.038 Uiso 1.00 1 c R . .
H(29) H 0.9103 0.1095 0.2544 0.035 Uiso 1.00 1 c R . .
H(30) H 0.9079 -0.0330 0.2531 0.038 Uiso 1.00 1 c R . .
H(31) H 1.0000 -0.1085 0.2500 0.037 Uiso 1.00 2 c R . .
H(32) H 1.0456 0.4061 0.3510 0.040 Uiso 1.00 1 c R . .
H(33) H 1.0469 0.5512 0.3530 0.045 Uiso 1.00 1 c R . .
H(34) H 1.0000 0.6252 0.2500 0.048 Uiso 1.00 2 c R . .

loop_
_atom_site_aniso_label
_atom_site_aniso_U_11
_atom_site_aniso_U_22
_atom_site_aniso_U_33
_atom_site_aniso_U_12
_atom_site_aniso_U_13
_atom_site_aniso_U_23
Ni(1) 0.0204(3) 0.0222(4) 0.0340(4) 0.0000 0.0047(3) 0.0000
Mn(1) 0.0213(3) 0.0166(3) 0.0236(3) 0.0047(2) 0.0083(2) 0.0023(2)
P(1) 0.0325(6) 0.0298(6) 0.0349(6) -0.0009(5) 0.0109(5) 0.0012(5)
F(1) 0.070(2) 0.0349(17) 0.079(2) -0.0063(15) 0.0072(16) 0.0140(15)
F(2) 0.0342(14) 0.127(3) 0.0400(16) 0.0010(17) 0.0081(12) -0.0080(17)
F(3) 0.0434(15) 0.057(2) 0.0564(17) 0.0088(13) 0.0262(13) 0.0063(14)
F(4) 0.101(2) 0.0441(19) 0.089(2) -0.0372(17) 0.0575(19) -0.0188(16)
F(5) 0.0687(19) 0.061(2) 0.0434(16) 0.0222(16) -0.0127(14) 0.0012(14)
F(6) 0.0595(17) 0.065(2) 0.0391(15) 0.0212(15) 0.0148(13) -0.0084(13)
O(1) 0.0258(14) 0.0182(15) 0.0323(15) 0.0037(11) 0.0113(11) 0.0023(12)
O(2) 0.0247(13) 0.0183(15) 0.0257(14) 0.0041(11) 0.0094(11) 0.0020(11)
O(3) 0.0297(15) 0.0299(17) 0.0246(15) 0.0006(13) 0.0024(11) -0.0045(12)
N(1) 0.0167(15) 0.0191(18) 0.0189(16) 0.0018(14) 0.0008(12) 0.0003(13)
N(2) 0.0192(16) 0.0191(18) 0.0214(17) 0.0056(14) 0.0057(13) -0.0028(14)
N(3) 0.0272(18) 0.026(2) 0.028(2) -0.0007(15) 0.0025(15) -0.0035(15)
N(4) 0.0326(19) 0.023(2) 0.032(2) 0.0029(15) 0.0088(15) -0.0037(15)
N(5) 0.0355(19) 0.033(2) 0.032(2) 0.0066(17) 0.0108(16) -0.0010(16)
N(6) 0.022(2) 0.030(3) 0.028(2) 0.0000 0.005(2) 0.0000
N(7) 0.023(2) 0.026(2) 0.037(3) 0.0000 0.005(2) 0.0000
C(1) 0.024(2) 0.020(2) 0.031(2) 0.0019(18) -0.0015(17) 0.0003(18)
C(2) 0.027(2) 0.026(2) 0.032(2) 0.0012(19) 0.0015(17) -0.0016(19)
C(3) 0.038(2) 0.023(2) 0.048(2) 0.001(2) 0.001(2) -0.004(2)
C(4) 0.040(2) 0.023(2) 0.061(3) -0.009(2) 0.003(2) 0.006(2)
C(5) 0.036(2) 0.030(2) 0.043(2) -0.005(2) 0.010(2) 0.005(2)
C(6) 0.028(2) 0.020(2) 0.032(2) -0.0016(18) 0.0065(18) 0.0026(18)
C(7) 0.020(2) 0.031(2) 0.025(2) -0.0011(18) 0.0035(16) -0.0008(18)
C(8) 0.023(2) 0.019(2) 0.029(2) 0.0013(17) 0.0128(17) -0.0041(17)
C(9) 0.030(2) 0.030(2) 0.027(2) 0.0026(19) 0.0086(17) -0.0013(18)
C(10) 0.028(2) 0.030(2) 0.029(2) 0.0035(19) 0.0109(17) -0.0028(19)
C(11) 0.020(2) 0.022(2) 0.025(2) 0.0050(16) 0.0064(16) -0.0025(17)
C(12) 0.033(2) 0.022(2) 0.031(2) 0.0055(19) 0.0103(18) -0.0011(18)
C(13) 0.022(2) 0.028(2) 0.029(2) 0.0075(18) 0.0060(17) -0.0009(18)
C(14) 0.027(2) 0.017(2) 0.034(2) 0.0033(18) 0.0082(18) -0.0007(18)
C(15) 0.030(2) 0.018(2) 0.031(2) 0.0040(18) 0.0129(17) 0.0013(18)
C(16) 0.055(2) 0.021(2) 0.057(3) 0.005(2) 0.028(2) 0.003(2)
C(17) 0.055(3) 0.028(2) 0.060(3) -0.004(2) 0.033(2) 0.011(2)
C(18) 0.040(2) 0.035(2) 0.037(2) -0.004(2) 0.020(2) 0.002(2)
C(19) 0.033(2) 0.026(2) 0.032(2) 0.0023(19) 0.0149(19) -0.0014(18)
C(20) 0.022(2) 0.018(2) 0.024(2) -0.0001(17) 0.0059(16) 0.0029(17)
C(21) 0.031(2) 0.023(2) 0.031(2) 0.0019(18) 0.0102(18) 0.0010(18)
C(22) 0.024(2) 0.023(2) 0.036(2) 0.0028(18) 0.0078(18) -0.0023(19)
C(23) 0.038(2) 0.065(3) 0.055(3) 0.009(2) 0.024(2) 0.006(2)
C(24) 0.044(2) 0.038(2) 0.027(2) 0.007(2) 0.010(2) 0.001(2)
C(25) 0.044(2) 0.025(2) 0.026(2) 0.006(2) 0.0007(19) -0.0049(18)
C(26) 0.027(2) 0.028(2) 0.034(2) 0.0004(19) 0.0049(18) 0.0019(19)
C(27) 0.036(2) 0.027(2) 0.032(2) -0.008(2) 0.0092(19) 0.0012(19)
C(28) 0.043(3) 0.025(3) 0.025(3) 0.0000 0.007(2) 0.0000
C(29) 0.032(2) 0.026(2) 0.042(2) 0.0041(19) 0.007(2) -0.001(2)
C(30) 0.031(2) 0.029(2) 0.053(3) 0.001(2) 0.003(2) -0.004(2)
C(31) 0.029(3) 0.032(4) 0.059(4) 0.0000 0.008(3) 0.0000

loop_
_atom_type_symbol
_atom_type_description
_atom_type_scat_dispersion_real
_atom_type_scat_dispersion_imag
_atom_type_scat_source
C C 0.003 0.002
;
International Tables for Crystallography
(1992, Vol. C, Tables 4.2.6.8 and 6.1.1.4)
;
H H 0.000 0.000
;
International Tables for Crystallography
(1992, Vol. C, Table 6.1.1.4)
;
N N 0.006 0.003
;
International Tables for Crystallography
(1992, Vol. C, Tables 4.2.6.8 and 6.1.1.4)
;
O O 0.011 0.006
;
International Tables for Crystallography
(1992, Vol. C, Tables 4.2.6.8 and 6.1.1.4)
;
F F 0.017 0.010
;
International Tables for Crystallography
(1992, Vol. C, Tables 4.2.6.8 and 6.1.1.4)
;
P P 0.102 0.094
;
International Tables for Crystallography
(1992, Vol. C, Tables 4.2.6.8 and 6.1.1.4)
;
Mn Mn 0.337 0.728
;
International Tables for Crystallography
(1992, Vol. C, Tables 4.2.6.8 and 6.1.1.4)
;
Ni Ni 0.339 1.112
;
International Tables for Crystallography
(1992, Vol. C, Tables 4.2.6.8 and 6.1.1.4)
;

loop_
_geom_angle_atom_site_label_1
_geom_angle_atom_site_label_2
_geom_angle_atom_site_label_3
_geom_angle
_geom_angle_publ_flag
_geom_angle_site_symmetry_1
_geom_angle_site_symmetry_2
_geom_angle_site_symmetry_3
N(3) Ni(1) N(3) 177.74(13) yes . . 2_755
N(3) Ni(1) N(4) 79.75(12) yes . . .
N(3) Ni(1) N(4) 100.30(12) yes . . 2_755
N(3) Ni(1) N(6) 88.87(9) yes . . .
N(3) Ni(1) N(7) 91.13(9) yes . . .
N(3) Ni(1) N(4) 100.30(12) yes 2_755 . .
N(3) Ni(1) N(4) 79.75(12) yes 2_755 . 2_755
N(3) Ni(1) N(6) 88.87(9) yes 2_755 . .
N(3) Ni(1) N(7) 91.13(9) yes 2_755 . .
N(4) Ni(1) N(4) 177.29(14) yes . . 2_755
N(4) Ni(1) N(6) 91.35(9) yes . . .
N(4) Ni(1) N(7) 88.65(9) yes . . .
N(4) Ni(1) N(6) 91.35(9) yes 2_755 . .
N(4) Ni(1) N(7) 88.65(9) yes 2_755 . .
N(6) Ni(1) N(7) 180(254) yes . . .
O(1) Mn(1) O(2) 92.84(11) yes . . .
O(1) Mn(1) O(3) 90.64(10) yes . . .
O(1) Mn(1) N(1) 91.86(12) yes . . .
O(1) Mn(1) N(2) 166.39(11) yes . . .
O(2) Mn(1) O(3) 98.89(10) yes . . .
O(2) Mn(1) N(1) 173.54(12) yes . . .
O(2) Mn(1) N(2) 93.40(12) yes . . .
O(3) Mn(1) N(1) 85.48(11) yes . . .
O(3) Mn(1) N(2) 100.31(10) yes . . .
N(1) Mn(1) N(2) 81.09(12) yes . . .
F(1) P(1) F(2) 87.98(17) yes . . .
F(1) P(1) F(3) 89.04(16) yes . . .
F(1) P(1) F(4) 176.85(17) yes . . .
F(1) P(1) F(5) 91.61(15) yes . . .
F(1) P(1) F(6) 90.70(16) yes . . .
F(2) P(1) F(3) 91.06(14) yes . . .
F(2) P(1) F(4) 89.14(17) yes . . .
F(2) P(1) F(5) 178.86(18) yes . . .
F(2) P(1) F(6) 90.18(14) yes . . .
F(3) P(1) F(4) 89.76(17) yes . . .
F(3) P(1) F(5) 89.99(14) yes . . .
F(3) P(1) F(6) 178.72(13) yes . . .
F(4) P(1) F(5) 91.30(16) yes . . .
F(4) P(1) F(6) 90.57(17) yes . . .
F(5) P(1) F(6) 88.76(14) yes . . .
Mn(1) O(1) C(1) 121.8(2) yes . . .
Mn(1) O(2) C(20) 129.7(2) yes . . .
Mn(1) O(3) N(3) 134.0(2) yes . . .
Mn(1) N(1) C(7) 121.9(2) yes . . .
Mn(1) N(1) C(8) 116.7(2) yes . . .
C(7) N(1) C(8) 121.4(3) yes . . .
Mn(1) N(2) C(11) 116.1(2) yes . . .
Mn(1) N(2) C(14) 123.8(2) yes . . .
C(11) N(2) C(14) 119.4(3) yes . . .
Ni(1) N(3) O(3) 124.7(2) yes . . .
Ni(1) N(3) C(21) 115.0(2) yes . . .
O(3) N(3) C(21) 120.3(2) yes . . .
Ni(1) N(4) C(22) 110.9(2) yes . . .
Ni(1) N(4) C(25) 142.8(2) yes . . .
C(22) N(4) C(25) 106.3(3) yes . . .
C(22) N(5) C(23) 127.7(3) yes . . .
C(22) N(5) C(24) 107.3(3) yes . . .
C(23) N(5) C(24) 124.7(3) yes . . .
Ni(1) N(6) C(26) 122.4(2) yes . . .
Ni(1) N(6) C(26) 122.4(2) yes . . 2_755
C(26) N(6) C(26) 115.2(4) yes . . 2_755
Ni(1) N(7) C(29) 121.3(2) yes . . .
Ni(1) N(7) C(29) 121.3(2) yes . . 2_755
C(29) N(7) C(29) 117.5(4) yes . . 2_755
O(1) C(1) C(2) 120.0(3) yes . . .
O(1) C(1) C(6) 121.9(3) yes . . .
C(2) C(1) C(6) 118.0(3) yes . . .
C(1) C(2) C(3) 121.3(4) yes . . .
C(2) C(3) C(4) 120.6(4) yes . . .
C(3) C(4) C(5) 119.7(4) yes . . .
C(4) C(5) C(6) 120.5(4) yes . . .
C(1) C(6) C(5) 119.9(3) yes . . .
C(1) C(6) C(7) 122.8(3) yes . . .
C(5) C(6) C(7) 117.3(3) yes . . .
N(1) C(7) C(6) 126.2(3) yes . . .
N(1) C(8) C(9) 105.8(2) yes . . .
N(1) C(8) C(10) 112.0(3) yes . . .
N(1) C(8) C(11) 106.2(3) yes . . .
C(9) C(8) C(10) 108.6(3) yes . . .
C(9) C(8) C(11) 112.5(3) yes . . .
C(10) C(8) C(11) 111.6(3) yes . . .
N(2) C(11) C(8) 106.6(2) yes . . .
N(2) C(11) C(12) 111.9(3) yes . . .
N(2) C(11) C(13) 104.8(2) yes . . .
C(8) C(11) C(12) 111.7(3) yes . . .
C(8) C(11) C(13) 112.0(3) yes . . .
C(12) C(11) C(13) 109.6(3) yes . . .
N(2) C(14) C(15) 126.6(3) yes . . .
C(14) C(15) C(16) 117.4(3) yes . . .
C(14) C(15) C(20) 123.8(3) yes . . .
C(16) C(15) C(20) 118.8(3) yes . . .
C(15) C(16) C(17) 122.4(4) yes . . .
C(16) C(17) C(18) 118.3(4) yes . . .
C(17) C(18) C(19) 120.9(4) yes . . .
C(18) C(19) C(20) 121.3(3) yes . . .
O(2) C(20) C(15) 122.6(3) yes . . .
O(2) C(20) C(19) 119.0(3) yes . . .
C(15) C(20) C(19) 118.4(3) yes . . .
N(3) C(21) C(22) 112.7(3) yes . . .
N(4) C(22) N(5) 110.5(3) yes . . .
N(4) C(22) C(21) 121.5(3) yes . . .
N(5) C(22) C(21) 127.9(3) yes . . .
N(5) C(24) C(25) 105.6(3) yes . . .
N(4) C(25) C(24) 110.3(3) yes . . .
N(6) C(26) C(27) 124.1(4) yes . . .
C(26) C(27) C(28) 119.4(4) yes . . .
C(27) C(28) C(27) 117.9(5) yes . . 2_755
N(7) C(29) C(30) 122.6(3) yes . . .
C(29) C(30) C(31) 119.1(4) yes . . .
C(30) C(31) C(30) 119.0(5) yes . . 2_755
C(1) C(2) H(1) 119.4(4) no . . .
C(3) C(2) H(1) 119.4(4) no . . .
C(2) C(3) H(2) 119.7(5) no . . .
C(4) C(3) H(2) 119.7(5) no . . .
C(3) C(4) H(3) 120.1(5) no . . .
C(5) C(4) H(3) 120.2(5) no . . .
C(4) C(5) H(4) 119.8(5) no . . .
C(6) C(5) H(4) 119.8(5) no . . .
N(1) C(7) H(5) 116.9(4) no . . .
C(6) C(7) H(5) 116.9(4) no . . .
C(8) C(9) H(6) 109.5 no . . .
C(8) C(9) H(7) 109.5 no . . .
C(8) C(9) H(8) 109.5 no . . .
H(6) C(9) H(7) 109.5 no . . .
H(6) C(9) H(8) 109.5 no . . .
H(7) C(9) H(8) 109.5 no . . .
C(8) C(10) H(9) 109.5 no . . .
C(8) C(10) H(10) 109.5 no . . .
C(8) C(10) H(11) 109.5 no . . .
H(9) C(10) H(10) 109.5 no . . .
H(9) C(10) H(11) 109.5 no . . .
H(10) C(10) H(11) 109.5 no . . .
C(11) C(12) H(12) 109.5 no . . .
C(11) C(12) H(13) 109.5 no . . .
C(11) C(12) H(14) 109.5 no . . .
H(12) C(12) H(13) 109.5 no . . .
H(12) C(12) H(14) 109.5 no . . .
H(13) C(12) H(14) 109.5 no . . .
C(11) C(13) H(15) 109.5 no . . .
C(11) C(13) H(16) 109.5 no . . .
C(11) C(13) H(17) 109.5 no . . .
H(15) C(13) H(16) 109.5 no . . .
H(15) C(13) H(17) 109.5 no . . .
H(16) C(13) H(17) 109.5 no . . .
N(2) C(14) H(18) 116.7(4) no . . .
C(15) C(14) H(18) 116.7(4) no . . .
C(15) C(16) H(19) 118.8(5) no . . .
C(17) C(16) H(19) 118.8(5) no . . .
C(16) C(17) H(20) 120.8(5) no . . .
C(18) C(17) H(20) 120.8(5) no . . .
C(17) C(18) H(21) 119.6(5) no . . .
C(19) C(18) H(21) 119.6(5) no . . .
C(18) C(19) H(22) 119.4(4) no . . .
C(20) C(19) H(22) 119.4(4) no . . .
N(3) C(21) H(23) 123.6 no . . .
C(22) C(21) H(23) 123.6 no . . .
N(5) C(23) H(24) 109.5 no . . .
N(5) C(23) H(25) 109.5 no . . .
N(5) C(23) H(26) 109.5 no . . .
H(24) C(23) H(25) 109.5 no . . .
H(24) C(23) H(26) 109.5 no . . .
H(25) C(23) H(26) 109.5 no . . .
N(5) C(24) H(27) 127.2(5) no . . .
C(25) C(24) H(27) 127.2(4) no . . .
N(4) C(25) H(28) 124.9(5) no . . .
C(24) C(25) H(28) 124.9(4) no . . .
N(6) C(26) H(29) 118.0 no . . .
C(27) C(26) H(29) 118.0 no . . .
C(26) C(27) H(30) 120.3 no . . .
C(28) C(27) H(30) 120.3 no . . .
C(27) C(28) H(31) 121.0 no . . .
C(27) C(28) H(31) 121.0 no 2_755 . .
N(7) C(29) H(32) 118.7 no . . .
C(30) C(29) H(32) 118.7 no . . .
C(29) C(30) H(33) 120.4 no . . .
C(31) C(30) H(33) 120.4 no . . .
C(30) C(31) H(34) 120.5 no . . .
C(30) C(31) H(34) 120.5 no 2_755 . .

loop_
_geom_bond_atom_site_label_1
_geom_bond_atom_site_label_2
_geom_bond_distance
_geom_bond_publ_flag
_geom_bond_site_symmetry_1
_geom_bond_site_symmetry_2
Ni(1) N(3) 2.083(2) yes . .
Ni(1) N(3) 2.083(2) yes . 2_755
Ni(1) N(4) 2.039(3) yes . .
Ni(1) N(4) 2.039(3) yes . 2_755
Ni(1) N(6) 2.155(4) yes . .
Ni(1) N(7) 2.119(5) yes . .
Mn(1) O(1) 1.905(2) yes . .
Mn(1) O(2) 1.878(2) yes . .
Mn(1) O(3) 2.111(2) yes . .
Mn(1) N(1) 1.986(3) yes . .
Mn(1) N(2) 1.981(3) yes . .
P(1) F(1) 1.589(3) yes . .
P(1) F(2) 1.604(2) yes . .
P(1) F(3) 1.589(2) yes . .
P(1) F(4) 1.576(3) yes . .
P(1) F(5) 1.579(2) yes . .
P(1) F(6) 1.596(3) yes . .
O(1) C(1) 1.340(4) yes . .
O(2) C(20) 1.325(4) yes . .
O(3) N(3) 1.330(3) yes . .
N(1) C(7) 1.296(5) yes . .
N(1) C(8) 1.494(4) yes . .
N(2) C(11) 1.515(5) yes . .
N(2) C(14) 1.295(5) yes . .
N(3) C(21) 1.310(5) yes . .
N(4) C(22) 1.332(4) yes . .
N(4) C(25) 1.362(5) yes . .
N(5) C(22) 1.358(5) yes . .
N(5) C(23) 1.451(5) yes . .
N(5) C(24) 1.385(4) yes . .
N(6) C(26) 1.361(4) yes . .
N(6) C(26) 1.361(4) yes . 2_755
N(7) C(29) 1.347(4) yes . .
N(7) C(29) 1.347(4) yes . 2_755
C(1) C(2) 1.399(5) yes . .
C(1) C(6) 1.419(6) yes . .
C(2) C(3) 1.387(6) yes . .
C(3) C(4) 1.385(6) yes . .
C(4) C(5) 1.386(6) yes . .
C(5) C(6) 1.406(6) yes . .
C(6) C(7) 1.441(5) yes . .
C(8) C(9) 1.539(5) yes . .
C(8) C(10) 1.531(5) yes . .
C(8) C(11) 1.553(5) yes . .
C(11) C(12) 1.533(5) yes . .
C(11) C(13) 1.540(4) yes . .
C(14) C(15) 1.438(5) yes . .
C(15) C(16) 1.408(6) yes . .
C(15) C(20) 1.410(5) yes . .
C(16) C(17) 1.365(7) yes . .
C(17) C(18) 1.397(6) yes . .
C(18) C(19) 1.379(6) yes . .
C(19) C(20) 1.396(5) yes . .
C(21) C(22) 1.438(5) yes . .
C(24) C(25) 1.365(6) yes . .
C(26) C(27) 1.362(6) yes . .
C(27) C(28) 1.388(5) yes . .
C(29) C(30) 1.391(6) yes . .
C(30) C(31) 1.375(5) yes . .
C(2) H(1) 0.950(6) no . .
C(3) H(2) 0.950(6) no . .
C(4) H(3) 0.950(6) no . .
C(5) H(4) 0.950(6) no . .
C(7) H(5) 0.950(5) no . .
C(9) H(6) 0.950 no . .
C(9) H(7) 0.950 no . .
C(9) H(8) 0.950 no . .
C(10) H(9) 0.950 no . .
C(10) H(10) 0.950 no . .
C(10) H(11) 0.950 no . .
C(12) H(12) 0.950 no . .
C(12) H(13) 0.950 no . .
C(12) H(14) 0.950 no . .
C(13) H(15) 0.950 no . .
C(13) H(16) 0.950 no . .
C(13) H(17) 0.950 no . .
C(14) H(18) 0.950(5) no . .
C(16) H(19) 0.950(6) no . .
C(17) H(20) 0.950(6) no . .
C(18) H(21) 0.950(6) no . .
C(19) H(22) 0.950(6) no . .
C(21) H(23) 0.950 no . .
C(23) H(24) 0.950 no . .
C(23) H(25) 0.950 no . .
C(23) H(26) 0.950 no . .
C(24) H(27) 0.950(6) no . .
C(25) H(28) 0.950(5) no . .
C(26) H(29) 0.950 no . .
C(27) H(30) 0.950 no . .
C(28) H(31) 0.950 no . .
C(29) H(32) 0.950 no . .
C(30) H(33) 0.950 no . .
C(31) H(34) 0.950 no . .
